data_4027319
loop_
_publ_author_name
'Vincent Diemer'
'Ana\"is Berthelot'
'J\'er\^ome Bayardon'
'Sylvain Jug\'e'
'Fr\'ed\'eric R. Leroux'
'Fran\,coise Colobert'

_publ_section_title
;
 Stereoselective Synthesis of P-Chirogenic Dibenzophosphole-Boranes via
 Aryne Intermediates
;
_journal_name_full 'Journal of Organic Chemistry'
_journal_page_first 6117
_journal_page_last 6127
_journal_paper_doi 10.1021/jo3009098
_journal_volume 77
_journal_year 2012
_chemical_formula_moiety 'C25 H30 B O2 P'
_chemical_formula_sum 'C25 H30 B O2 P'
_chemical_formula_weight 404.27
_chemical_name_systematic
;
?
;
_space_group_IT_number 14
_symmetry_cell_setting monoclinic
_symmetry_space_group_name_Hall '-P 2ybc'
_symmetry_space_group_name_H-M 'P 1 21/c 1'
_atom_sites_solution_hydrogens geom
_atom_sites_solution_primary direct
_atom_sites_solution_secondary difmap
_audit_creation_method SHELXL-97
_cell_angle_alpha 90.00
_cell_angle_beta 95.443(2)
_cell_angle_gamma 90.00
_cell_formula_units_Z 4
_cell_length_a 9.6796(3)
_cell_length_b 15.0266(7)
_cell_length_c 15.7565(6)
_cell_measurement_reflns_used 10622
_cell_measurement_temperature 173(2)
_cell_measurement_theta_max 27.485
_cell_measurement_theta_min 0.998
_cell_volume 2281.47(15)
_computing_cell_refinement 'Denzo (Nonius B.V., 1998)'
_computing_data_collection 'Collect (Nonius B.V., 1998)'
_computing_data_reduction 'Denzo (Nonius B.V., 1998)'
_computing_molecular_graphics 'PLATON 98 (Spek, 1998)'
_computing_publication_material 'SHELXL-97 (Sheldrick, 1997)'
_computing_structure_refinement 'SHELXL-97 (Sheldrick, 1997)'
_computing_structure_solution 'SHELXS-97 (Sheldrick, 1997)'
_diffrn_ambient_temperature 173(2)
_diffrn_measured_fraction_theta_full 0.996
_diffrn_measured_fraction_theta_max 0.996
_diffrn_measurement_device_type KappaCCD
_diffrn_measurement_method 'phi and omega scans'
_diffrn_radiation_monochromator graphite
_diffrn_radiation_source 'sealed tube'
_diffrn_radiation_type MoK\a
_diffrn_radiation_wavelength 0.71073
_diffrn_reflns_av_R_equivalents 0.0507
_diffrn_reflns_av_sigmaI/netI 0.0448
_diffrn_reflns_limit_h_max 12
_diffrn_reflns_limit_h_min -12
_diffrn_reflns_limit_k_max 17
_diffrn_reflns_limit_k_min -19
_diffrn_reflns_limit_l_max 15
_diffrn_reflns_limit_l_min -20
_diffrn_reflns_number 13898
_diffrn_reflns_theta_full 27.47
_diffrn_reflns_theta_max 27.47
_diffrn_reflns_theta_min 1.88
_exptl_absorpt_coefficient_mu 0.138
_exptl_absorpt_correction_type none
_exptl_crystal_colour colorless
_exptl_crystal_density_diffrn 1.177
_exptl_crystal_description block
_exptl_crystal_F_000 864
_exptl_crystal_size_max 0.50
_exptl_crystal_size_mid 0.40
_exptl_crystal_size_min 0.35
_refine_diff_density_max 0.324
_refine_diff_density_min -0.462
_refine_diff_density_rms 0.108
_refine_ls_extinction_method none
_refine_ls_goodness_of_fit_ref 1.074
_refine_ls_hydrogen_treatment constr
_refine_ls_matrix_type full
_refine_ls_number_parameters 267
_refine_ls_number_reflns 5207
_refine_ls_number_restraints 0
_refine_ls_restrained_S_all 1.074
_refine_ls_R_factor_all 0.0675
_refine_ls_R_factor_gt 0.0488
_refine_ls_shift/su_max 0.001
_refine_ls_shift/su_mean 0.000
_refine_ls_structure_factor_coef Fsqd
_refine_ls_weighting_details 'calc w=1/[\s^2^(Fo^2^)+(0.0746P)^2^+0.4531P] where P=(Fo^2^+2Fc^2^)/3'
_refine_ls_weighting_scheme calc
_refine_ls_wR_factor_gt 0.1247
_refine_ls_wR_factor_ref 0.1407
_reflns_number_gt 4093
_reflns_number_total 5207
_reflns_threshold_expression I>2sigma(I)
_cod_data_source_file jo3009098_si_001_5.cif
_cod_data_source_block fcfl100422_02
_cod_original_sg_symbol_H-M 'P 21/c'
_cod_database_code 4027319

loop_
_symmetry_equiv_pos_as_xyz
'x, y, z'
'-x, y+1/2, -z+1/2'
'-x, -y, -z'
'x, -y-1/2, z-1/2'

loop_
_atom_site_label
_atom_site_type_symbol
_atom_site_fract_x
_atom_site_fract_y
_atom_site_fract_z
_atom_site_U_iso_or_equiv
_atom_site_adp_type
_atom_site_occupancy
_atom_site_symmetry_multiplicity
_atom_site_calc_flag
_atom_site_refinement_flags
C1 C 0.60522(16) 0.00459(11) 0.33297(10) 0.0320(3) Uani 1 1 d .
C2 C 0.62909(17) -0.01299(12) 0.42000(11) 0.0381(4) Uani 1 1 d .
H2 H 0.6765 0.0294 0.4569 0.046 Uiso 1 1 calc R
C3 C 0.5837(2) -0.09224(13) 0.45265(13) 0.0469(5) Uani 1 1 d .
H3 H 0.6016 -0.1049 0.5117 0.056 Uiso 1 1 calc R
C4 C 0.5123(2) -0.15287(13) 0.39916(15) 0.0516(5) Uani 1 1 d .
H4 H 0.4820 -0.2075 0.4214 0.062 Uiso 1 1 calc R
C5 C 0.4848(2) -0.13429(13) 0.31358(14) 0.0525(5) Uani 1 1 d .
H5 H 0.4333 -0.1755 0.2775 0.063 Uiso 1 1 calc R
C6 C 0.53166(18) -0.05614(12) 0.27972(12) 0.0420(4) Uani 1 1 d .
H6 H 0.5137 -0.0441 0.2205 0.050 Uiso 1 1 calc R
C7 C 0.56971(18) 0.19156(12) 0.33982(10) 0.0360(4) Uani 1 1 d .
C8 C 0.42843(19) 0.21057(14) 0.32644(12) 0.0469(5) Uani 1 1 d .
H8 H 0.3687 0.1758 0.2883 0.056 Uiso 1 1 calc R
C9 C 0.3769(2) 0.28177(15) 0.37033(14) 0.0568(6) Uani 1 1 d .
H9 H 0.2809 0.2959 0.3621 0.068 Uiso 1 1 calc R
C10 C 0.4639(2) 0.33196(15) 0.42572(14) 0.0570(6) Uani 1 1 d .
H10 H 0.4271 0.3810 0.4543 0.068 Uiso 1 1 calc R
C11 C 0.6037(2) 0.31238(13) 0.44051(12) 0.0475(5) Uani 1 1 d .
H11 H 0.6622 0.3470 0.4795 0.057 Uiso 1 1 calc R
C12 C 0.65761(18) 0.24098(11) 0.39732(10) 0.0364(4) Uani 1 1 d .
C13 C 0.80314(17) 0.21062(11) 0.40329(10) 0.0326(4) Uani 1 1 d .
C14 C 0.9113(2) 0.24808(12) 0.45500(10) 0.0394(4) Uani 1 1 d .
H14 H 0.8944 0.2947 0.4934 0.047 Uiso 1 1 calc R
C15 C 1.04406(19) 0.21642(13) 0.44980(11) 0.0430(4) Uani 1 1 d .
H15 H 1.1189 0.2407 0.4858 0.052 Uiso 1 1 calc R
C16 C 1.06977(17) 0.14972(13) 0.39281(11) 0.0392(4) Uani 1 1 d .
H16 H 1.1628 0.1311 0.3890 0.047 Uiso 1 1 calc R
C17 C 0.96283(16) 0.10876(11) 0.34047(10) 0.0306(3) Uani 1 1 d .
C18 C 0.82762(16) 0.13950(11) 0.34767(9) 0.0286(3) Uani 1 1 d .
C19 C 1.00073(16) 0.04109(11) 0.27473(10) 0.0322(4) Uani 1 1 d .
H19 H 0.9206 0.0352 0.2301 0.039 Uiso 1 1 calc R
C20 C 1.04238(18) -0.05318(12) 0.30800(11) 0.0380(4) Uani 1 1 d .
C21 C 1.1641(2) -0.05153(15) 0.37716(13) 0.0522(5) Uani 1 1 d .
H21A H 1.1353 -0.0223 0.4282 0.078 Uiso 1 1 calc R
H21B H 1.2415 -0.0186 0.3565 0.078 Uiso 1 1 calc R
H21C H 1.1935 -0.1126 0.3912 0.078 Uiso 1 1 calc R
C22 C 1.0807(3) -0.10922(13) 0.23264(13) 0.0548(5) Uani 1 1 d .
H22A H 1.1002 -0.1704 0.2516 0.082 Uiso 1 1 calc R
H22B H 1.1632 -0.0840 0.2102 0.082 Uiso 1 1 calc R
H22C H 1.0032 -0.1092 0.1878 0.082 Uiso 1 1 calc R
C23 C 0.9186(2) -0.09650(13) 0.34497(14) 0.0506(5) Uani 1 1 d .
H23A H 0.8394 -0.0982 0.3014 0.076 Uiso 1 1 calc R
H23B H 0.8939 -0.0618 0.3940 0.076 Uiso 1 1 calc R
H23C H 0.9431 -0.1573 0.3633 0.076 Uiso 1 1 calc R
C24 C 1.0808(2) 0.13530(14) 0.16727(12) 0.0481(5) Uani 1 1 d .
H24A H 1.0008 0.1716 0.1814 0.058 Uiso 1 1 calc R
H24B H 1.1594 0.1762 0.1610 0.058 Uiso 1 1 calc R
C25 C 1.1635(3) 0.05328(19) 0.05585(15) 0.0747(8) Uani 1 1 d .
H25A H 1.2348 0.0988 0.0510 0.112 Uiso 1 1 calc R
H25B H 1.1349 0.0286 -0.0007 0.112 Uiso 1 1 calc R
H25C H 1.2011 0.0056 0.0937 0.112 Uiso 1 1 calc R
B1 B 0.6497(2) 0.11274(16) 0.16648(12) 0.0453(5) Uani 1 1 d .
H1A H 0.5516 0.1136 0.1445 0.068 Uiso 1 1 calc R
H1B H 0.6949 0.0606 0.1440 0.068 Uiso 1 1 calc R
H1C H 0.6952 0.1670 0.1486 0.068 Uiso 1 1 calc R
O1 O 1.11783(12) 0.07630(9) 0.23502(7) 0.0396(3) Uani 1 1 d .
O2 O 1.04625(16) 0.09237(11) 0.09009(8) 0.0582(4) Uani 1 1 d .
P1 P 0.66456(4) 0.10691(3) 0.28874(2) 0.03047(14) Uani 1 1 d .

loop_
_atom_site_aniso_label
_atom_site_aniso_U_11
_atom_site_aniso_U_22
_atom_site_aniso_U_33
_atom_site_aniso_U_23
_atom_site_aniso_U_13
_atom_site_aniso_U_12
C1 0.0296(7) 0.0356(9) 0.0317(8) -0.0019(7) 0.0078(6) -0.0009(7)
C2 0.0382(9) 0.0419(10) 0.0347(9) 0.0014(7) 0.0063(7) -0.0034(7)
C3 0.0468(10) 0.0495(11) 0.0464(10) 0.0126(9) 0.0150(9) 0.0044(9)
C4 0.0491(11) 0.0365(10) 0.0736(14) 0.0032(10) 0.0287(10) -0.0016(9)
C5 0.0518(11) 0.0402(10) 0.0685(14) -0.0186(10) 0.0218(10) -0.0117(9)
C6 0.0420(9) 0.0448(10) 0.0402(9) -0.0110(8) 0.0098(8) -0.0043(8)
C7 0.0376(9) 0.0390(9) 0.0331(8) 0.0100(7) 0.0117(7) 0.0040(7)
C8 0.0364(9) 0.0541(12) 0.0517(11) 0.0175(9) 0.0131(8) 0.0065(8)
C9 0.0460(11) 0.0622(13) 0.0668(14) 0.0240(11) 0.0298(10) 0.0195(10)
C10 0.0686(14) 0.0498(12) 0.0588(13) 0.0135(10) 0.0381(12) 0.0193(11)
C11 0.0636(12) 0.0424(10) 0.0402(10) 0.0034(8) 0.0238(9) 0.0063(9)
C12 0.0455(10) 0.0346(9) 0.0313(8) 0.0064(7) 0.0149(7) 0.0033(7)
C13 0.0410(9) 0.0324(8) 0.0253(7) 0.0026(6) 0.0079(6) -0.0027(7)
C14 0.0542(11) 0.0373(9) 0.0272(8) -0.0042(7) 0.0069(7) -0.0091(8)
C15 0.0450(10) 0.0509(11) 0.0321(9) -0.0014(8) -0.0020(7) -0.0161(8)
C16 0.0322(8) 0.0494(11) 0.0356(9) 0.0027(8) 0.0012(7) -0.0057(8)
C17 0.0310(8) 0.0348(8) 0.0258(7) 0.0037(6) 0.0024(6) -0.0028(6)
C18 0.0322(8) 0.0311(8) 0.0226(7) 0.0031(6) 0.0039(6) -0.0024(6)
C19 0.0300(8) 0.0392(9) 0.0277(8) 0.0028(7) 0.0044(6) 0.0026(7)
C20 0.0401(9) 0.0389(9) 0.0358(9) 0.0047(7) 0.0082(7) 0.0076(8)
C21 0.0456(10) 0.0593(13) 0.0506(11) 0.0129(10) -0.0005(9) 0.0152(9)
C22 0.0718(14) 0.0461(11) 0.0485(11) -0.0008(9) 0.0161(10) 0.0172(10)
C23 0.0517(11) 0.0408(11) 0.0613(12) 0.0106(9) 0.0157(10) 0.0057(9)
C24 0.0547(11) 0.0487(11) 0.0432(10) 0.0118(9) 0.0161(9) 0.0079(9)
C25 0.0878(17) 0.0934(19) 0.0479(12) 0.0095(13) 0.0320(12) 0.0237(15)
B1 0.0407(11) 0.0644(14) 0.0301(9) 0.0064(9) 0.0001(8) 0.0007(10)
O1 0.0361(6) 0.0509(7) 0.0330(6) 0.0097(5) 0.0096(5) 0.0035(5)
O2 0.0601(9) 0.0809(11) 0.0344(7) 0.0116(7) 0.0092(6) 0.0146(8)
P1 0.0292(2) 0.0367(2) 0.0255(2) 0.00252(16) 0.00288(16) 0.00002(17)

loop_
_atom_type_symbol
_atom_type_description
_atom_type_scat_dispersion_real
_atom_type_scat_dispersion_imag
_atom_type_scat_source
C C 0.0033 0.0016 'International Tables Vol C Tables 4.2.6.8 and 6.1.1.4'
H H 0.0000 0.0000 'International Tables Vol C Tables 4.2.6.8 and 6.1.1.4'
B B 0.0013 0.0007 'International Tables Vol C Tables 4.2.6.8 and 6.1.1.4'
O O 0.0106 0.0060 'International Tables Vol C Tables 4.2.6.8 and 6.1.1.4'
P P 0.1023 0.0942 'International Tables Vol C Tables 4.2.6.8 and 6.1.1.4'

loop_
_geom_angle_atom_site_label_1
_geom_angle_atom_site_label_2
_geom_angle_atom_site_label_3
_geom_angle
C6 C1 C2 119.81(16)
C6 C1 P1 119.35(13)
C2 C1 P1 120.81(13)
C3 C2 C1 119.96(17)
C3 C2 H2 120.0
C1 C2 H2 120.0
C4 C3 C2 119.90(18)
C4 C3 H3 120.0
C2 C3 H3 120.0
C5 C4 C3 120.16(18)
C5 C4 H4 119.9
C3 C4 H4 119.9
C4 C5 C6 120.62(19)
C4 C5 H5 119.7
C6 C5 H5 119.7
C5 C6 C1 119.50(17)
C5 C6 H6 120.3
C1 C6 H6 120.3
C8 C7 C12 121.19(17)
C8 C7 P1 127.69(15)
C12 C7 P1 111.11(12)
C9 C8 C7 118.4(2)
C9 C8 H8 120.8
C7 C8 H8 120.8
C10 C9 C8 120.58(19)
C10 C9 H9 119.7
C8 C9 H9 119.7
C9 C10 C11 121.31(19)
C9 C10 H10 119.3
C11 C10 H10 119.3
C10 C11 C12 119.1(2)
C10 C11 H11 120.5
C12 C11 H11 120.5
C7 C12 C11 119.42(17)
C7 C12 C13 113.34(14)
C11 C12 C13 127.22(17)
C14 C13 C18 120.65(15)
C14 C13 C12 125.18(16)
C18 C13 C12 114.12(14)
C15 C14 C13 118.78(16)
C15 C14 H14 120.6
C13 C14 H14 120.6
C14 C15 C16 120.93(16)
C14 C15 H15 119.5
C16 C15 H15 119.5
C15 C16 C17 122.07(16)
C15 C16 H16 119.0
C17 C16 H16 119.0
C18 C17 C16 116.76(15)
C18 C17 C19 124.22(14)
C16 C17 C19 118.77(15)
C17 C18 C13 120.71(14)
C17 C18 P1 129.84(12)
C13 C18 P1 109.31(11)
O1 C19 C17 107.44(13)
O1 C19 C20 106.93(13)
C17 C19 C20 116.89(13)
O1 C19 H19 108.4
C17 C19 H19 108.4
C20 C19 H19 108.4
C23 C20 C21 108.34(15)
C23 C20 C22 108.56(17)
C21 C20 C22 109.60(16)
C23 C20 C19 109.29(14)
C21 C20 C19 112.62(15)
C22 C20 C19 108.36(14)
C20 C21 H21A 109.5
C20 C21 H21B 109.5
H21A C21 H21B 109.5
C20 C21 H21C 109.5
H21A C21 H21C 109.5
H21B C21 H21C 109.5
C20 C22 H22A 109.5
C20 C22 H22B 109.5
H22A C22 H22B 109.5
C20 C22 H22C 109.5
H22A C22 H22C 109.5
H22B C22 H22C 109.5
C20 C23 H23A 109.5
C20 C23 H23B 109.5
H23A C23 H23B 109.5
C20 C23 H23C 109.5
H23A C23 H23C 109.5
H23B C23 H23C 109.5
O2 C24 O1 113.22(16)
O2 C24 H24A 108.9
O1 C24 H24A 108.9
O2 C24 H24B 108.9
O1 C24 H24B 108.9
H24A C24 H24B 107.7
O2 C25 H25A 109.5
O2 C25 H25B 109.5
H25A C25 H25B 109.5
O2 C25 H25C 109.5
H25A C25 H25C 109.5
H25B C25 H25C 109.5
P1 B1 H1A 109.5
P1 B1 H1B 109.5
H1A B1 H1B 109.5
P1 B1 H1C 109.5
H1A B1 H1C 109.5
H1B B1 H1C 109.5
C24 O1 C19 113.90(13)
C24 O2 C25 112.80(18)
C7 P1 C1 103.57(7)
C7 P1 C18 92.07(8)
C1 P1 C18 108.94(7)
C7 P1 B1 115.02(9)
C1 P1 B1 115.48(9)
C18 P1 B1 118.56(8)

loop_
_geom_bond_atom_site_label_1
_geom_bond_atom_site_label_2
_geom_bond_distance
C1 C6 1.389(2)
C1 C2 1.394(2)
C1 P1 1.8042(17)
C2 C3 1.385(3)
C2 H2 0.9500
C3 C4 1.381(3)
C3 H3 0.9500
C4 C5 1.378(3)
C4 H4 0.9500
C5 C6 1.384(3)
C5 H5 0.9500
C6 H6 0.9500
C7 C8 1.393(2)
C7 C12 1.396(3)
C7 P1 1.8024(17)
C8 C9 1.392(3)
C8 H8 0.9500
C9 C10 1.378(3)
C9 H9 0.9500
C10 C11 1.382(3)
C10 H10 0.9500
C11 C12 1.398(2)
C11 H11 0.9500
C12 C13 1.475(2)
C13 C14 1.384(2)
C13 C18 1.416(2)
C14 C15 1.380(3)
C14 H14 0.9500
C15 C16 1.384(3)
C15 H15 0.9500
C16 C17 1.403(2)
C16 H16 0.9500
C17 C18 1.403(2)
C17 C19 1.521(2)
C18 P1 1.8207(16)
C19 O1 1.4459(19)
C19 C20 1.550(2)
C19 H19 1.0000
C20 C23 1.527(3)
C20 C21 1.527(3)
C20 C22 1.530(2)
C21 H21A 0.9800
C21 H21B 0.9800
C21 H21C 0.9800
C22 H22A 0.9800
C22 H22B 0.9800
C22 H22C 0.9800
C23 H23A 0.9800
C23 H23B 0.9800
C23 H23C 0.9800
C24 O2 1.389(2)
C24 O1 1.408(2)
C24 H24A 0.9900
C24 H24B 0.9900
C25 O2 1.428(3)
C25 H25A 0.9800
C25 H25B 0.9800
C25 H25C 0.9800
B1 P1 1.920(2)
B1 H1A 0.9800
B1 H1B 0.9800
B1 H1C 0.9800

loop_
_geom_torsion_atom_site_label_1
_geom_torsion_atom_site_label_2
_geom_torsion_atom_site_label_3
_geom_torsion_atom_site_label_4
_geom_torsion
C6 C1 C2 C3 2.2(3)
P1 C1 C2 C3 -179.49(13)
C1 C2 C3 C4 -1.4(3)
C2 C3 C4 C5 -0.7(3)
C3 C4 C5 C6 1.9(3)
C4 C5 C6 C1 -1.0(3)
C2 C1 C6 C5 -1.1(3)
P1 C1 C6 C5 -179.37(14)
C12 C7 C8 C9 1.6(3)
P1 C7 C8 C9 -177.32(13)
C7 C8 C9 C10 -0.1(3)
C8 C9 C10 C11 -1.2(3)
C9 C10 C11 C12 0.9(3)
C8 C7 C12 C11 -1.8(2)
P1 C7 C12 C11 177.27(12)
C8 C7 C12 C13 179.58(15)
P1 C7 C12 C13 -1.37(17)
C10 C11 C12 C7 0.5(3)
C10 C11 C12 C13 178.94(16)
C7 C12 C13 C14 179.71(15)
C11 C12 C13 C14 1.2(3)
C7 C12 C13 C18 2.2(2)
C11 C12 C13 C18 -176.34(15)
C18 C13 C14 C15 1.7(2)
C12 C13 C14 C15 -175.74(15)
C13 C14 C15 C16 1.3(3)
C14 C15 C16 C17 -2.7(3)
C15 C16 C17 C18 0.9(2)
C15 C16 C17 C19 175.32(15)
C16 C17 C18 C13 2.1(2)
C19 C17 C18 C13 -172.00(14)
C16 C17 C18 P1 177.33(12)
C19 C17 C18 P1 3.2(2)
C14 C13 C18 C17 -3.4(2)
C12 C13 C18 C17 174.22(14)
C14 C13 C18 P1 -179.54(12)
C12 C13 C18 P1 -1.88(16)
C18 C17 C19 O1 131.41(15)
C16 C17 C19 O1 -42.62(18)
C18 C17 C19 C20 -108.49(18)
C16 C17 C19 C20 77.49(19)
O1 C19 C20 C23 -175.92(14)
C17 C19 C20 C23 63.7(2)
O1 C19 C20 C21 63.61(17)
C17 C19 C20 C21 -56.76(19)
O1 C19 C20 C22 -57.79(18)
C17 C19 C20 C22 -178.17(15)
O2 C24 O1 C19 -84.22(18)
C17 C19 O1 C24 -84.31(16)
C20 C19 O1 C24 149.44(15)
O1 C24 O2 C25 -70.7(2)
C8 C7 P1 C1 -70.71(17)
C12 C7 P1 C1 110.31(12)
C8 C7 P1 C18 179.23(16)
C12 C7 P1 C18 0.26(12)
C8 C7 P1 B1 56.23(18)
C12 C7 P1 B1 -122.75(13)
C6 C1 P1 C7 115.49(14)
C2 C1 P1 C7 -62.79(15)
C6 C1 P1 C18 -147.50(13)
C2 C1 P1 C18 34.23(15)
C6 C1 P1 B1 -11.17(17)
C2 C1 P1 B1 170.56(14)
C17 C18 P1 C7 -174.70(15)
C13 C18 P1 C7 0.93(11)
C17 C18 P1 C1 80.20(15)
C13 C18 P1 C1 -104.18(11)
C17 C18 P1 B1 -54.59(18)
C13 C18 P1 B1 121.03(13)
